data_4318393
loop_
_publ_author_name
'Tristram Chivers'
'Mark Krahn'
'Gabriele Schatte'

_publ_contact_author_address
; Department of Chemistry
   University of Calgary
   Calgary Alberta T2N 1N4
   Canada
;
_publ_contact_author_email chivers@ucalgary.ca
_publ_contact_author_fax '001 403 289 9488'
_publ_contact_author_name 'Dr Tristram Chivers'
_publ_contact_author_phone '001 403 220 5741'
_publ_section_title
;
 Syntheses and X-ray Structures of Potassium Derivatives and a
 Paramagnetic Nickel(II) Complex of a Cyclodiphosph(III/V)azane
 Monoselenide
;
_journal_name_full 'Inorganic Chemistry'
_journal_page_first 4348
_journal_page_last 4354
_journal_paper_doi 10.1021/ic020167o
_journal_volume 41
_journal_year 2002
_chemical_formula_moiety 'C40 H90 K2 N8 O2 P4 Se2'
_chemical_formula_sum 'C40 H90 K2 N8 O2 P4 Se2'
_chemical_formula_weight 1075.20
_chemical_name_systematic
;
  ?
;
_space_group_IT_number 14
_symmetry_cell_setting monoclinic
_symmetry_space_group_name_Hall '-P 2ybc'
_symmetry_space_group_name_H-M 'P 1 21/c 1'
_atom_sites_solution_hydrogens geom
_atom_sites_solution_primary direct
_atom_sites_solution_secondary difmap
_cell_angle_alpha 90.00
_cell_angle_beta 94.4827(16)
_cell_angle_gamma 90.00
_cell_formula_units_Z 2
_cell_length_a 10.6393(11)
_cell_length_b 9.7769(10)
_cell_length_c 28.036(3)
_cell_measurement_reflns_used 5740
_cell_measurement_temperature 193(2)
_cell_volume 2907.4(5)
_computing_cell_refinement 'Bruker SAINT'
_computing_data_collection 'Bruker SMART'
_computing_data_reduction 'Bruker SHELXTL'
_computing_molecular_graphics 'Bruker SHELXTL'
_computing_publication_material WinGX-1.63
_computing_structure_refinement 'SHELXL-97 (Sheldrick, 1997)'
_computing_structure_solution 'Bruker SHELXTL'
_diffrn_ambient_temperature 193(2)
_diffrn_measured_fraction_theta_full 0.971
_diffrn_measured_fraction_theta_max 0.971
_diffrn_measurement_device_type 'CCD area detector'
_diffrn_measurement_method 'omega scans'
_diffrn_radiation_monochromator graphite
_diffrn_radiation_source 'fine-focus sealed anode'
_diffrn_radiation_type MoK\a
_diffrn_radiation_wavelength 0.71073
_diffrn_reflns_av_R_equivalents 0.0292
_diffrn_reflns_av_sigmaI/netI 0.0269
_diffrn_reflns_limit_h_max 13
_diffrn_reflns_limit_h_min -13
_diffrn_reflns_limit_k_max 12
_diffrn_reflns_limit_k_min 0
_diffrn_reflns_limit_l_max 35
_diffrn_reflns_limit_l_min 0
_diffrn_reflns_number 5804
_diffrn_reflns_theta_full 26.42
_diffrn_reflns_theta_max 26.42
_diffrn_reflns_theta_min 1.92
_diffrn_standards_decay_% 'no deacy'
_exptl_absorpt_coefficient_mu 1.561
_exptl_absorpt_correction_T_max 0.5031
_exptl_absorpt_correction_T_min 0.4301
_exptl_absorpt_correction_type empirical
_exptl_absorpt_process_details
;SADABS, V 2.01, Software for Area-Detector Absorption
   Corrections; Bruker AXS Inc., Madison, WI, 2000.
;
_exptl_crystal_colour prism
_exptl_crystal_density_diffrn 1.228
_exptl_crystal_density_method 'not measured'
_exptl_crystal_description colourless
_exptl_crystal_F_000 1136
_exptl_crystal_size_max 0.65
_exptl_crystal_size_mid 0.51
_exptl_crystal_size_min 0.51
_refine_diff_density_max 0.345
_refine_diff_density_min -0.375
_refine_diff_density_rms 0.067
_refine_ls_extinction_method none
_refine_ls_goodness_of_fit_ref 1.046
_refine_ls_hydrogen_treatment mixed
_refine_ls_matrix_type full
_refine_ls_number_parameters 262
_refine_ls_number_reflns 5804
_refine_ls_number_restraints 0
_refine_ls_restrained_S_all 1.046
_refine_ls_R_factor_all 0.0493
_refine_ls_R_factor_gt 0.0353
_refine_ls_shift/su_max 0.001
_refine_ls_shift/su_mean 0.000
_refine_ls_structure_factor_coef Fsqd
_refine_ls_weighting_details 'calc w=1/[\s^2^(Fo^2^)+(0.0483P)^2^+1.3995P] where P=(Fo^2^+2Fc^2^)/3'
_refine_ls_weighting_scheme calc
_refine_ls_wR_factor_gt 0.0858
_refine_ls_wR_factor_ref 0.0917
_reflns_number_gt 4680
_reflns_number_total 5804
_reflns_threshold_expression >2sigma(I)
_cod_data_source_file ic020167o_4.cif
_cod_data_source_block 8
_cod_original_sg_symbol_Hall -P2ybc
_cod_database_code 4318393

loop_
_symmetry_equiv_pos_as_xyz
'x, y, z'
'-x, y+1/2, -z+1/2'
'-x, -y, -z'
'x, -y-1/2, z-1/2'

loop_
_atom_site_label
_atom_site_type_symbol
_atom_site_fract_x
_atom_site_fract_y
_atom_site_fract_z
_atom_site_U_iso_or_equiv
_atom_site_adp_type
_atom_site_occupancy
_atom_site_symmetry_multiplicity
_atom_site_calc_flag
_atom_site_refinement_flags
_atom_site_disorder_assembly
_atom_site_disorder_group
Se1 Se 0.27862(3) 0.16103(3) 0.023326(9) 0.03481(9) Uani 1 1 d . . .
K1 K 0.59064(6) 0.13295(5) 0.01543(2) 0.03478(14) Uani 1 1 d . . .
P1 P 0.33515(5) 0.06177(6) 0.09064(2) 0.02253(13) Uani 1 1 d . . .
P2 P 0.18726(6) 0.11142(6) 0.15749(2) 0.02815(15) Uani 1 1 d . . .
O1 O 0.7421(2) 0.3386(2) 0.04448(8) 0.0547(6) Uani 1 1 d . . .
N1 N 0.21309(18) -0.01478(19) 0.11587(7) 0.0252(4) Uani 1 1 d . . .
N2 N 0.33012(19) 0.16778(19) 0.13873(7) 0.0272(4) Uani 1 1 d . . .
N3 N 0.45819(18) -0.02187(19) 0.08268(7) 0.0258(4) Uani 1 1 d . . .
N4 N 0.2231(2) 0.0399(2) 0.21084(7) 0.0366(5) Uani 1 1 d . . .
H4N H 0.2946 -0.0057 0.2138 0.044 Uiso 1 1 calc R . .
C10 C 0.1156(2) -0.1122(3) 0.09604(9) 0.0352(6) Uani 1 1 d . . .
C11 C 0.1648(3) -0.1920(3) 0.05480(11) 0.0491(8) Uani 1 1 d . . .
H11A H 0.2415 -0.2414 0.0662 0.059 Uiso 1 1 calc R . .
H11B H 0.1840 -0.1285 0.0293 0.059 Uiso 1 1 calc R . .
H11C H 0.1006 -0.2575 0.0424 0.059 Uiso 1 1 calc R . .
C12 C 0.0858(4) -0.2109(3) 0.13554(12) 0.0619(10) Uani 1 1 d . . .
H12A H 0.1628 -0.2593 0.1472 0.074 Uiso 1 1 calc R . .
H12B H 0.0226 -0.2773 0.1229 0.074 Uiso 1 1 calc R . .
H12C H 0.0529 -0.1599 0.1619 0.074 Uiso 1 1 calc R . .
C13 C -0.0023(3) -0.0358(4) 0.07730(13) 0.0598(9) Uani 1 1 d . . .
H13A H -0.0355 0.0163 0.1034 0.072 Uiso 1 1 calc R . .
H13B H -0.0660 -0.1014 0.0646 0.072 Uiso 1 1 calc R . .
H13C H 0.0184 0.0270 0.0518 0.072 Uiso 1 1 calc R . .
C20 C 0.3813(3) 0.3079(3) 0.14673(10) 0.0374(6) Uani 1 1 d . . .
C21 C 0.4979(3) 0.3265(3) 0.11932(12) 0.0516(8) Uani 1 1 d . . .
H21A H 0.4751 0.3149 0.0850 0.062 Uiso 1 1 calc R . .
H21B H 0.5613 0.2581 0.1300 0.062 Uiso 1 1 calc R . .
H21C H 0.5324 0.4183 0.1253 0.062 Uiso 1 1 calc R . .
C22 C 0.4171(4) 0.3258(4) 0.19997(12) 0.0682(11) Uani 1 1 d . . .
H22A H 0.3420 0.3139 0.2177 0.082 Uiso 1 1 calc R . .
H22B H 0.4517 0.4176 0.2059 0.082 Uiso 1 1 calc R . .
H22C H 0.4804 0.2573 0.2106 0.082 Uiso 1 1 calc R . .
C23 C 0.2838(3) 0.4156(3) 0.12974(14) 0.0632(10) Uani 1 1 d . . .
H23A H 0.2087 0.4056 0.1476 0.076 Uiso 1 1 calc R . .
H23B H 0.2605 0.4033 0.0955 0.076 Uiso 1 1 calc R . .
H23C H 0.3196 0.5071 0.1353 0.076 Uiso 1 1 calc R . .
C30 C 0.5349(2) -0.1071(3) 0.11754(9) 0.0340(6) Uani 1 1 d . . .
C31 C 0.6691(3) -0.0538(4) 0.12009(13) 0.0617(9) Uani 1 1 d . . .
H31A H 0.6980 -0.0495 0.0878 0.074 Uiso 1 1 calc R . .
H31B H 0.7240 -0.1153 0.1399 0.074 Uiso 1 1 calc R . .
H31C H 0.6720 0.0379 0.1343 0.074 Uiso 1 1 calc R . .
C32 C 0.5364(4) -0.2528(3) 0.09709(13) 0.0615(9) Uani 1 1 d . . .
H32A H 0.5633 -0.2499 0.0645 0.074 Uiso 1 1 calc R . .
H32B H 0.4516 -0.2922 0.0966 0.074 Uiso 1 1 calc R . .
H32C H 0.5953 -0.3094 0.1172 0.074 Uiso 1 1 calc R . .
C33 C 0.4903(3) -0.1145(4) 0.16743(11) 0.0699(12) Uani 1 1 d . . .
H33A H 0.4877 -0.0222 0.1809 0.084 Uiso 1 1 calc R . .
H33B H 0.5484 -0.1713 0.1877 0.084 Uiso 1 1 calc R . .
H33C H 0.4057 -0.1547 0.1659 0.084 Uiso 1 1 calc R . .
C40 C 0.1507(3) 0.0428(3) 0.25379(10) 0.0491(8) Uani 1 1 d . . .
C41 C 0.1965(6) 0.1550(6) 0.28599(18) 0.155(3) Uani 1 1 d . . .
H41A H 0.1842 0.2427 0.2694 0.186 Uiso 1 1 calc R . .
H41B H 0.2864 0.1419 0.2953 0.186 Uiso 1 1 calc R . .
H41C H 0.1493 0.1548 0.3146 0.186 Uiso 1 1 calc R . .
C42 C 0.1718(5) -0.0947(6) 0.27814(17) 0.117(2) Uani 1 1 d . . .
H42A H 0.1367 -0.1673 0.2570 0.140 Uiso 1 1 calc R . .
H42B H 0.1299 -0.0957 0.3080 0.140 Uiso 1 1 calc R . .
H42C H 0.2624 -0.1099 0.2851 0.140 Uiso 1 1 calc R . .
C43 C 0.0121(3) 0.0555(5) 0.24062(14) 0.0863(14) Uani 1 1 d . . .
H43A H -0.0154 -0.0185 0.2186 0.104 Uiso 1 1 calc R . .
H43B H -0.0055 0.1439 0.2250 0.104 Uiso 1 1 calc R . .
H43C H -0.0336 0.0495 0.2696 0.104 Uiso 1 1 calc R . .
C51 C 0.7377(3) 0.4752(3) 0.02794(14) 0.0618(9) Uani 1 1 d . . .
H51A H 0.6552 0.5170 0.0332 0.074 Uiso 1 1 calc R . .
H51B H 0.7497 0.4783 -0.0067 0.074 Uiso 1 1 calc R . .
C52 C 0.8399(4) 0.5492(4) 0.0552(2) 0.0951(16) Uani 1 1 d . . .
H52A H 0.8813 0.6140 0.0342 0.114 Uiso 1 1 calc R . .
H52B H 0.8068 0.6010 0.0818 0.114 Uiso 1 1 calc R . .
C53 C 0.9287(4) 0.4442(4) 0.07349(18) 0.0814(12) Uani 1 1 d . . .
H53A H 0.9966 0.4308 0.0517 0.098 Uiso 1 1 calc R . .
H53B H 0.9670 0.4687 0.1057 0.098 Uiso 1 1 calc R . .
C54 C 0.8509(5) 0.3218(4) 0.07545(17) 0.0918(15) Uani 1 1 d . . .
H54A H 0.8986 0.2408 0.0657 0.110 Uiso 1 1 calc R . .
H54B H 0.8273 0.3071 0.1085 0.110 Uiso 1 1 calc R . .

loop_
_atom_site_aniso_label
_atom_site_aniso_U_11
_atom_site_aniso_U_22
_atom_site_aniso_U_33
_atom_site_aniso_U_23
_atom_site_aniso_U_13
_atom_site_aniso_U_12
Se1 0.03779(16) 0.04053(15) 0.02565(14) 0.00683(11) -0.00054(11) 0.00553(11)
K1 0.0403(3) 0.0336(3) 0.0316(3) -0.0062(2) 0.0099(2) -0.0123(2)
P1 0.0230(3) 0.0244(3) 0.0202(3) -0.0009(2) 0.0015(2) -0.0010(2)
P2 0.0266(3) 0.0307(3) 0.0277(3) -0.0067(3) 0.0052(3) -0.0002(3)
O1 0.0652(15) 0.0406(11) 0.0588(14) -0.0087(10) 0.0075(12) -0.0204(10)
N1 0.0237(10) 0.0281(10) 0.0242(10) -0.0038(8) 0.0045(8) -0.0036(8)
N2 0.0270(10) 0.0275(10) 0.0273(10) -0.0049(8) 0.0034(8) -0.0035(8)
N3 0.0255(10) 0.0303(10) 0.0220(9) 0.0032(8) 0.0039(8) 0.0011(8)
N4 0.0336(12) 0.0512(13) 0.0263(11) -0.0035(10) 0.0114(9) 0.0040(10)
C10 0.0296(13) 0.0404(14) 0.0366(14) -0.0117(11) 0.0085(11) -0.0117(11)
C11 0.0462(17) 0.0563(18) 0.0464(17) -0.0277(14) 0.0148(14) -0.0201(14)
C12 0.084(3) 0.0544(19) 0.0493(18) -0.0129(15) 0.0195(18) -0.0390(18)
C13 0.0304(15) 0.080(2) 0.067(2) -0.0247(19) -0.0064(15) -0.0062(16)
C20 0.0462(16) 0.0281(12) 0.0386(14) -0.0094(11) 0.0067(12) -0.0107(11)
C21 0.0528(19) 0.0379(15) 0.066(2) -0.0092(14) 0.0172(16) -0.0191(14)
C22 0.092(3) 0.065(2) 0.0475(19) -0.0212(16) 0.0053(19) -0.041(2)
C23 0.068(2) 0.0295(15) 0.094(3) -0.0047(16) 0.014(2) 0.0008(15)
C30 0.0305(14) 0.0425(14) 0.0295(13) 0.0085(11) 0.0059(11) 0.0084(11)
C31 0.0384(17) 0.078(2) 0.066(2) 0.0216(19) -0.0112(16) 0.0066(17)
C32 0.080(3) 0.0426(17) 0.061(2) 0.0144(15) 0.0005(18) 0.0196(17)
C33 0.064(2) 0.112(3) 0.0353(16) 0.0279(18) 0.0139(16) 0.051(2)
C40 0.0495(18) 0.069(2) 0.0313(14) -0.0130(14) 0.0198(13) -0.0142(15)
C41 0.160(5) 0.218(7) 0.100(4) -0.117(4) 0.094(4) -0.124(5)
C42 0.133(4) 0.140(5) 0.084(3) 0.056(3) 0.061(3) 0.021(4)
C43 0.059(2) 0.140(4) 0.064(2) -0.017(3) 0.034(2) 0.007(2)
C51 0.060(2) 0.0411(17) 0.081(3) -0.0058(16) -0.0141(19) -0.0013(15)
C52 0.084(3) 0.046(2) 0.145(4) 0.015(2) -0.052(3) -0.022(2)
C53 0.053(2) 0.083(3) 0.104(3) 0.006(3) -0.017(2) -0.010(2)
C54 0.136(4) 0.050(2) 0.081(3) 0.012(2) -0.040(3) -0.006(2)

loop_
_atom_type_symbol
_atom_type_description
_atom_type_scat_dispersion_real
_atom_type_scat_dispersion_imag
_atom_type_scat_source
C C 0.0033 0.0016 'International Tables Vol C Tables 4.2.6.8 and 6.1.1.4'
H H 0.0000 0.0000 'International Tables Vol C Tables 4.2.6.8 and 6.1.1.4'
N N 0.0061 0.0033 'International Tables Vol C Tables 4.2.6.8 and 6.1.1.4'
O O 0.0106 0.0060 'International Tables Vol C Tables 4.2.6.8 and 6.1.1.4'
P P 0.1023 0.0942 'International Tables Vol C Tables 4.2.6.8 and 6.1.1.4'
K K 0.2009 0.2494 'International Tables Vol C Tables 4.2.6.8 and 6.1.1.4'
Se Se -0.0929 2.2259 'International Tables Vol C Tables 4.2.6.8 and 6.1.1.4'

loop_
_geom_angle_atom_site_label_1
_geom_angle_atom_site_label_2
_geom_angle_atom_site_label_3
_geom_angle
_geom_angle_site_symmetry_1
_geom_angle_site_symmetry_3
_geom_angle_publ_flag
P1 Se1 K1 79.16(2) . . ?
P1 Se1 K1 78.89(2) . 3_655 ?
K1 Se1 K1 58.627(16) . 3_655 ?
O1 K1 N3 120.88(7) . . ?
O1 K1 N3 128.17(6) . 3_655 ?
N3 K1 N3 110.89(4) . 3_655 ?
O1 K1 K1 176.74(6) . 3_655 ?
N3 K1 K1 56.78(4) . 3_655 ?
N3 K1 K1 54.11(4) 3_655 3_655 ?
O1 K1 Se1 119.74(5) . . ?
N3 K1 Se1 57.39(4) . . ?
N3 K1 Se1 89.35(4) 3_655 . ?
K1 K1 Se1 61.477(19) 3_655 . ?
O1 K1 Se1 118.80(5) . 3_655 ?
N3 K1 Se1 89.90(4) . 3_655 ?
N3 K1 Se1 56.05(4) 3_655 3_655 ?
K1 K1 Se1 59.897(19) 3_655 3_655 ?
Se1 K1 Se1 121.373(16) . 3_655 ?
O1 K1 C11 65.22(7) . 3_655 ?
N3 K1 C11 153.92(7) . 3_655 ?
N3 K1 C11 67.36(6) 3_655 3_655 ?
K1 K1 C11 115.74(5) 3_655 3_655 ?
Se1 K1 C11 145.31(6) . 3_655 ?
Se1 K1 C11 67.19(5) 3_655 3_655 ?
O1 K1 C31 92.21(8) . . ?
N3 K1 C31 43.28(6) . . ?
N3 K1 C31 126.83(8) 3_655 . ?
K1 K1 C31 84.57(6) 3_655 . ?
Se1 K1 C31 99.19(5) . . ?
Se1 K1 C31 75.57(7) 3_655 . ?
C11 K1 C31 115.26(8) 3_655 . ?
O1 K1 C32 101.69(8) . 3_655 ?
N3 K1 C32 126.01(8) . 3_655 ?
N3 K1 C32 42.80(6) 3_655 3_655 ?
K1 K1 C32 81.53(6) 3_655 3_655 ?
Se1 K1 C32 73.76(6) . 3_655 ?
Se1 K1 C32 97.60(5) 3_655 3_655 ?
C11 K1 C32 71.72(9) 3_655 3_655 ?
C31 K1 C32 166.10(8) . 3_655 ?
O1 K1 P1 115.41(5) . . ?
N3 K1 P1 24.60(4) . . ?
N3 K1 P1 112.53(4) 3_655 . ?
K1 K1 P1 63.554(19) 3_655 . ?
Se1 K1 P1 35.800(12) . . ?
Se1 K1 P1 111.459(18) 3_655 . ?
C11 K1 P1 178.51(6) 3_655 . ?
C31 K1 P1 63.52(5) . . ?
C32 K1 P1 109.28(7) 3_655 . ?
O1 K1 P1 118.43(5) . 3_655 ?
N3 K1 P1 113.98(4) . 3_655 ?
N3 K1 P1 24.65(4) 3_655 3_655 ?
K1 K1 P1 62.523(19) 3_655 3_655 ?
Se1 K1 P1 111.877(18) . 3_655 ?
Se1 K1 P1 35.388(11) 3_655 3_655 ?
C11 K1 P1 53.23(5) 3_655 3_655 ?
C31 K1 P1 110.88(7) . 3_655 ?
C32 K1 P1 62.61(6) 3_655 3_655 ?
P1 K1 P1 126.077(17) . 3_655 ?
N3 P1 N1 120.07(10) . . ?
N3 P1 N2 120.38(10) . . ?
N1 P1 N2 82.31(9) . . ?
N3 P1 Se1 106.66(7) . . ?
N1 P1 Se1 113.01(7) . . ?
N2 P1 Se1 113.15(7) . . ?
N3 P1 P2 139.49(8) . . ?
Se1 P1 P2 113.85(3) . . ?
N1 P1 K1 162.89(7) . . ?
N2 P1 K1 114.42(7) . . ?
Se1 P1 K1 65.040(19) . . ?
P2 P1 K1 155.43(3) . . ?
N3 P1 K1 51.79(7) . 3_655 ?
N1 P1 K1 109.19(7) . 3_655 ?
N2 P1 K1 168.14(7) . 3_655 ?
Se1 P1 K1 65.719(19) . 3_655 ?
P2 P1 K1 150.08(3) . 3_655 ?
K1 P1 K1 53.923(17) . 3_655 ?
N4 P2 N1 105.52(10) . . ?
N4 P2 N2 105.09(10) . . ?
N1 P2 N2 80.42(9) . . ?
N4 P2 P1 117.50(8) . . ?
C54 O1 C51 108.6(3) . . ?
C54 O1 K1 123.5(2) . . ?
C51 O1 K1 127.5(2) . . ?
C10 N1 P1 131.37(16) . . ?
C10 N1 P2 124.43(15) . . ?
P1 N1 P2 97.65(10) . . ?
C20 N2 P1 130.28(16) . . ?
C20 N2 P2 124.51(16) . . ?
P1 N2 P2 97.41(10) . . ?
C30 N3 P1 128.36(16) . . ?
C30 N3 K1 117.17(14) . . ?
P1 N3 K1 105.99(9) . . ?
C30 N3 K1 116.99(14) . 3_655 ?
P1 N3 K1 103.56(9) . 3_655 ?
K1 N3 K1 69.11(4) . 3_655 ?
C40 N4 P2 128.6(2) . . ?
N1 C10 C13 110.4(2) . . ?
N1 C10 C12 108.3(2) . . ?
C13 C10 C12 110.5(3) . . ?
N1 C10 C11 110.0(2) . . ?
C13 C10 C11 108.3(3) . . ?
C12 C10 C11 109.3(2) . . ?
C10 C11 K1 132.16(17) . 3_655 ?
N2 C20 C21 109.8(2) . . ?
N2 C20 C22 108.4(2) . . ?
C21 C20 C22 109.3(3) . . ?
N2 C20 C23 110.9(2) . . ?
C21 C20 C23 108.7(3) . . ?
C22 C20 C23 109.7(3) . . ?
N3 C30 C33 116.1(2) . . ?
N3 C30 C31 107.8(2) . . ?
C33 C30 C31 109.6(3) . . ?
N3 C30 C32 107.3(2) . . ?
C33 C30 C32 108.3(3) . . ?
C31 C30 C32 107.4(3) . . ?
C30 C31 K1 88.74(16) . . ?
C30 C32 K1 90.64(16) . 3_655 ?
C41 C40 N4 110.1(3) . . ?
C41 C40 C43 111.1(4) . . ?
N4 C40 C43 111.5(3) . . ?
C41 C40 C42 110.6(4) . . ?
N4 C40 C42 106.3(3) . . ?
C43 C40 C42 107.0(4) . . ?
O1 C51 C52 106.9(3) . . ?
C53 C52 C51 105.6(3) . . ?
C54 C53 C52 103.7(3) . . ?
O1 C54 C53 108.9(3) . . ?

loop_
_geom_bond_atom_site_label_1
_geom_bond_atom_site_label_2
_geom_bond_distance
_geom_bond_site_symmetry_2
_geom_bond_publ_flag
Se1 P1 2.1650(6) . ?
Se1 K1 3.3555(7) . ?
Se1 K1 3.4079(7) 3_655 ?
K1 O1 2.664(2) . ?
K1 N3 2.8717(19) . ?
K1 N3 2.965(2) 3_655 ?
K1 K1 3.3116(11) 3_655 ?
K1 Se1 3.4079(7) 3_655 ?
K1 C11 3.432(3) 3_655 ?
K1 C31 3.501(3) . ?
K1 C32 3.534(3) 3_655 ?
K1 P1 3.6351(8) . ?
K1 P1 3.6686(8) 3_655 ?
P1 N3 1.5741(19) . ?
P1 N1 1.7003(19) . ?
P1 N2 1.705(2) . ?
P1 P2 2.5856(8) . ?
P1 K1 3.6686(8) 3_655 ?
P2 N4 1.668(2) . ?
P2 N1 1.7347(19) . ?
P2 N2 1.736(2) . ?
O1 C54 1.401(5) . ?
O1 C51 1.414(4) . ?
N1 C10 1.484(3) . ?
N2 C20 1.485(3) . ?
N3 C30 1.480(3) . ?
N3 K1 2.965(2) 3_655 ?
N4 C40 1.479(3) . ?
C10 C13 1.518(4) . ?
C10 C12 1.521(4) . ?
C10 C11 1.522(4) . ?
C11 K1 3.432(3) 3_655 ?
C20 C21 1.520(4) . ?
C20 C22 1.521(4) . ?
C20 C23 1.529(4) . ?
C30 C33 1.514(4) . ?
C30 C31 1.516(4) . ?
C30 C32 1.536(4) . ?
C32 K1 3.534(3) 3_655 ?
C40 C41 1.479(5) . ?
C40 C43 1.497(5) . ?
C40 C42 1.516(6) . ?
C51 C52 1.469(5) . ?
C52 C53 1.461(5) . ?
C53 C54 1.459(6) . ?

loop_
_geom_torsion_atom_site_label_1
_geom_torsion_atom_site_label_2
_geom_torsion_atom_site_label_3
_geom_torsion_atom_site_label_4
_geom_torsion
_geom_torsion_site_symmetry_1
_geom_torsion_site_symmetry_2
_geom_torsion_site_symmetry_3
_geom_torsion_site_symmetry_4
_geom_torsion_publ_flag
P1 Se1 K1 O1 -93.02(6) . . . . ?
K1 Se1 K1 O1 -176.53(7) 3_655 . . . ?
P1 Se1 K1 N3 16.63(5) . . . . ?
K1 Se1 K1 N3 -66.88(5) 3_655 . . . ?
P1 Se1 K1 N3 132.14(4) . . . 3_655 ?
K1 Se1 K1 N3 48.62(4) 3_655 . . 3_655 ?
P1 Se1 K1 K1 83.51(2) . . . 3_655 ?
P1 Se1 K1 Se1 83.51(2) . . . 3_655 ?
P1 Se1 K1 C11 178.28(9) . . . 3_655 ?
K1 Se1 K1 C11 94.77(9) 3_655 . . 3_655 ?
P1 Se1 K1 C31 4.87(7) . . . . ?
K1 Se1 K1 C31 -78.64(7) 3_655 . . . ?
P1 Se1 K1 C32 172.59(6) . . . 3_655 ?
K1 Se1 K1 C32 89.07(6) 3_655 . . 3_655 ?
K1 Se1 K1 P1 -83.51(2) 3_655 . . . ?
P1 Se1 K1 P1 121.88(2) . . . 3_655 ?
K1 Se1 K1 P1 38.361(14) 3_655 . . 3_655 ?
K1 Se1 P1 N3 -27.33(8) . . . . ?
K1 Se1 P1 N3 32.50(8) 3_655 . . . ?
K1 Se1 P1 N1 -161.38(7) . . . . ?
K1 Se1 P1 N1 -101.55(7) 3_655 . . . ?
K1 Se1 P1 N2 107.28(8) . . . . ?
K1 Se1 P1 N2 167.10(8) 3_655 . . . ?
K1 Se1 P1 P2 153.01(3) . . . . ?
K1 Se1 P1 P2 -147.16(3) 3_655 . . . ?
K1 Se1 P1 K1 59.828(16) 3_655 . . . ?
K1 Se1 P1 K1 -59.828(16) . . . 3_655 ?
O1 K1 P1 N3 -109.12(11) . . . . ?
N3 K1 P1 N3 91.22(10) 3_655 . . . ?
K1 K1 P1 N3 67.44(10) 3_655 . . . ?
Se1 K1 P1 N3 144.61(10) . . . . ?
Se1 K1 P1 N3 30.33(10) 3_655 . . . ?
C31 K1 P1 N3 -30.01(12) . . . . ?
C32 K1 P1 N3 137.07(11) 3_655 . . . ?
P1 K1 P1 N3 67.44(10) 3_655 . . . ?
O1 K1 P1 N1 -166.4(3) . . . . ?
N3 K1 P1 N1 -57.3(3) . . . . ?
N3 K1 P1 N1 33.9(3) 3_655 . . . ?
K1 K1 P1 N1 10.2(2) 3_655 . . . ?
Se1 K1 P1 N1 87.3(2) . . . . ?
Se1 K1 P1 N1 -27.0(3) 3_655 . . . ?
C31 K1 P1 N1 -87.3(3) . . . . ?
C32 K1 P1 N1 79.8(3) 3_655 . . . ?
P1 K1 P1 N1 10.2(2) 3_655 . . . ?
O1 K1 P1 N2 0.91(10) . . . . ?
N3 K1 P1 N2 110.03(13) . . . . ?
N3 K1 P1 N2 -158.76(9) 3_655 . . . ?
K1 K1 P1 N2 177.47(8) 3_655 . . . ?
Se1 K1 P1 N2 -105.36(8) . . . . ?
Se1 K1 P1 N2 140.36(8) 3_655 . . . ?
C31 K1 P1 N2 80.02(11) . . . . ?
C32 K1 P1 N2 -112.90(10) 3_655 . . . ?
P1 K1 P1 N2 177.47(8) 3_655 . . . ?
O1 K1 P1 Se1 106.27(6) . . . . ?
N3 K1 P1 Se1 -144.61(10) . . . . ?
N3 K1 P1 Se1 -53.40(5) 3_655 . . . ?
K1 K1 P1 Se1 -77.17(2) 3_655 . . . ?
Se1 K1 P1 Se1 -114.28(2) 3_655 . . . ?
C31 K1 P1 Se1 -174.62(8) . . . . ?
C32 K1 P1 Se1 -7.54(6) 3_655 . . . ?
P1 K1 P1 Se1 -77.17(2) 3_655 . . . ?
O1 K1 P1 P2 13.15(10) . . . . ?
N3 K1 P1 P2 122.27(12) . . . . ?
N3 K1 P1 P2 -146.52(7) 3_655 . . . ?
K1 K1 P1 P2 -170.29(7) 3_655 . . . ?
Se1 K1 P1 P2 -93.12(7) . . . . ?
Se1 K1 P1 P2 152.60(6) 3_655 . . . ?
C31 K1 P1 P2 92.26(10) . . . . ?
C32 K1 P1 P2 -100.66(9) 3_655 . . . ?
P1 K1 P1 P2 -170.29(7) 3_655 . . . ?
O1 K1 P1 K1 -176.56(7) . . . 3_655 ?
N3 K1 P1 K1 -67.44(10) . . . 3_655 ?
N3 K1 P1 K1 23.77(4) 3_655 . . 3_655 ?
Se1 K1 P1 K1 77.17(2) . . . 3_655 ?
Se1 K1 P1 K1 -37.115(14) 3_655 . . 3_655 ?
C31 K1 P1 K1 -97.45(8) . . . 3_655 ?
C32 K1 P1 K1 69.63(6) 3_655 . . 3_655 ?
P1 K1 P1 K1 0.0 3_655 . . 3_655 ?
N3 P1 P2 N4 0.68(16) . . . . ?
N1 P1 P2 N4 81.78(14) . . . . ?
N2 P1 P2 N4 -81.17(14) . . . . ?
Se1 P1 P2 N4 -179.81(9) . . . . ?
K1 P1 P2 N4 -98.02(11) . . . . ?
K1 P1 P2 N4 97.84(11) 3_655 . . . ?
N3 P1 P2 N1 -81.10(16) . . . . ?
N2 P1 P2 N1 -162.96(15) . . . . ?
Se1 P1 P2 N1 98.40(11) . . . . ?
K1 P1 P2 N1 -179.80(12) . . . . ?
K1 P1 P2 N1 16.06(11) 3_655 . . . ?
N3 P1 P2 N2 81.85(16) . . . . ?
N1 P1 P2 N2 162.96(15) . . . . ?
Se1 P1 P2 N2 -98.64(11) . . . . ?
K1 P1 P2 N2 -16.85(12) . . . . ?
K1 P1 P2 N2 179.02(12) 3_655 . . . ?
N3 K1 O1 C54 62.7(3) . . . . ?
N3 K1 O1 C54 -114.1(3) 3_655 . . . ?
Se1 K1 O1 C54 130.3(3) . . . . ?
Se1 K1 O1 C54 -46.3(3) 3_655 . . . ?
C11 K1 O1 C54 -88.5(3) 3_655 . . . ?
C31 K1 O1 C54 28.4(3) . . . . ?
C32 K1 O1 C54 -151.8(3) 3_655 . . . ?
P1 K1 O1 C54 90.0(3) . . . . ?
P1 K1 O1 C54 -86.8(3) 3_655 . . . ?
N3 K1 O1 C51 -125.5(3) . . . . ?
N3 K1 O1 C51 57.7(3) 3_655 . . . ?
Se1 K1 O1 C51 -58.0(3) . . . . ?
Se1 K1 O1 C51 125.4(3) 3_655 . . . ?
C11 K1 O1 C51 83.2(3) 3_655 . . . ?
C31 K1 O1 C51 -159.9(3) . . . . ?
C32 K1 O1 C51 19.9(3) 3_655 . . . ?
P1 K1 O1 C51 -98.3(3) . . . . ?
P1 K1 O1 C51 84.9(3) 3_655 . . . ?
N3 P1 N1 C10 -76.4(2) . . . . ?
N2 P1 N1 C10 162.8(2) . . . . ?
Se1 P1 N1 C10 50.9(2) . . . . ?
P2 P1 N1 C10 151.5(3) . . . . ?
K1 P1 N1 C10 -28.8(4) . . . . ?
K1 P1 N1 C10 -20.1(2) 3_655 . . . ?
N3 P1 N1 P2 132.13(11) . . . . ?
N2 P1 N1 P2 11.36(10) . . . . ?
Se1 P1 N1 P2 -100.58(8) . . . . ?
K1 P1 N1 P2 179.72(17) . . . . ?
K1 P1 N1 P2 -171.60(6) 3_655 . . . ?
N4 P2 N1 C10 91.4(2) . . . . ?
N2 P2 N1 C10 -165.4(2) . . . . ?
P1 P2 N1 C10 -154.2(2) . . . . ?
N4 P2 N1 P1 -114.34(11) . . . . ?
N2 P2 N1 P1 -11.21(10) . . . . ?
N3 P1 N2 C20 79.0(2) . . . . ?
N1 P1 N2 C20 -160.6(2) . . . . ?
Se1 P1 N2 C20 -48.8(2) . . . . ?
P2 P1 N2 C20 -149.2(3) . . . . ?
K1 P1 N2 C20 23.2(2) . . . . ?
K1 P1 N2 C20 33.2(5) 3_655 . . . ?
N3 P1 N2 P2 -131.80(11) . . . . ?
N1 P1 N2 P2 -11.34(10) . . . . ?
Se1 P1 N2 P2 100.45(8) . . . . ?
K1 P1 N2 P2 172.39(5) . . . . ?
K1 P1 N2 P2 -177.6(3) 3_655 . . . ?
N4 P2 N2 C20 -93.5(2) . . . . ?
N1 P2 N2 C20 162.9(2) . . . . ?
P1 P2 N2 C20 151.7(3) . . . . ?
N4 P2 N2 P1 114.79(11) . . . . ?
N1 P2 N2 P1 11.17(10) . . . . ?
N1 P1 N3 C30 -50.3(2) . . . . ?
N2 P1 N3 C30 49.0(2) . . . . ?
Se1 P1 N3 C30 179.60(19) . . . . ?
P2 P1 N3 C30 -0.9(3) . . . . ?
K1 P1 N3 C30 146.4(2) . . . . ?
K1 P1 N3 C30 -141.8(2) 3_655 . . . ?
N1 P1 N3 K1 163.37(8) . . . . ?
N2 P1 N3 K1 -97.40(11) . . . . ?
Se1 P1 N3 K1 33.23(9) . . . . ?
P2 P1 N3 K1 -147.24(6) . . . . ?
K1 P1 N3 K1 71.79(7) 3_655 . . . ?
N1 P1 N3 K1 91.58(10) . . . 3_655 ?
N2 P1 N3 K1 -169.19(8) . . . 3_655 ?
Se1 P1 N3 K1 -38.56(8) . . . 3_655 ?
P2 P1 N3 K1 140.97(7) . . . 3_655 ?
K1 P1 N3 K1 -71.79(7) . . . 3_655 ?
O1 K1 N3 C30 -66.83(18) . . . . ?
N3 K1 N3 C30 110.50(17) 3_655 . . . ?
K1 K1 N3 C30 110.50(17) 3_655 . . . ?
Se1 K1 N3 C30 -174.49(18) . . . . ?
Se1 K1 N3 C30 57.25(16) 3_655 . . . ?
C11 K1 N3 C30 29.5(2) 3_655 . . . ?
C31 K1 N3 C30 -11.55(17) . . . . ?
C32 K1 N3 C30 156.59(16) 3_655 . . . ?
P1 K1 N3 C30 -150.8(2) . . . . ?
P1 K1 N3 C30 83.99(16) 3_655 . . . ?
O1 K1 N3 P1 83.96(11) . . . . ?
N3 K1 N3 P1 -98.72(10) 3_655 . . . ?
K1 K1 N3 P1 -98.72(10) 3_655 . . . ?
Se1 K1 N3 P1 -23.71(7) . . . . ?
Se1 K1 N3 P1 -151.97(9) 3_655 . . . ?
C11 K1 N3 P1 -179.67(12) 3_655 . . . ?
C31 K1 N3 P1 139.23(16) . . . . ?
C32 K1 N3 P1 -52.63(13) 3_655 . . . ?
P1 K1 N3 P1 -125.23(8) 3_655 . . . ?
O1 K1 N3 K1 -177.32(7) . . . 3_655 ?
Se1 K1 N3 K1 75.01(4) . . . 3_655 ?
Se1 K1 N3 K1 -53.24(3) 3_655 . . 3_655 ?
C11 K1 N3 K1 -80.95(14) 3_655 . . 3_655 ?
C31 K1 N3 K1 -122.05(11) . . . 3_655 ?
C32 K1 N3 K1 46.09(8) 3_655 . . 3_655 ?
P1 K1 N3 K1 98.72(10) . . . 3_655 ?
P1 K1 N3 K1 -26.50(4) 3_655 . . 3_655 ?
N1 P2 N4 C40 -133.1(2) . . . . ?
N2 P2 N4 C40 142.9(2) . . . . ?
P1 P2 N4 C40 -175.1(2) . . . . ?
P1 N1 C10 C13 -93.8(3) . . . . ?
P2 N1 C10 C13 51.2(3) . . . . ?
P1 N1 C10 C12 145.1(2) . . . . ?
P2 N1 C10 C12 -70.0(3) . . . . ?
P1 N1 C10 C11 25.7(3) . . . . ?
P2 N1 C10 C11 170.6(2) . . . . ?
N1 C10 C11 K1 -18.3(4) . . . 3_655 ?
C13 C10 C11 K1 102.4(3) . . . 3_655 ?
C12 C10 C11 K1 -137.1(3) . . . 3_655 ?
P1 N2 C20 C21 -29.8(3) . . . . ?
P2 N2 C20 C21 -171.8(2) . . . . ?
P1 N2 C20 C22 -149.1(2) . . . . ?
P2 N2 C20 C22 68.9(3) . . . . ?
P1 N2 C20 C23 90.4(3) . . . . ?
P2 N2 C20 C23 -51.6(3) . . . . ?
P1 N3 C30 C33 -0.4(4) . . . . ?
K1 N3 C30 C33 142.8(2) . . . . ?
K1 N3 C30 C33 -138.1(3) 3_655 . . . ?
P1 N3 C30 C31 -123.8(2) . . . . ?
K1 N3 C30 C31 19.5(3) . . . . ?
K1 N3 C30 C31 98.6(2) 3_655 . . . ?
P1 N3 C30 C32 120.8(2) . . . . ?
K1 N3 C30 C32 -96.0(2) . . . . ?
K1 N3 C30 C32 -16.8(3) 3_655 . . . ?
N3 C30 C31 K1 -14.07(19) . . . . ?
C33 C30 C31 K1 -141.3(2) . . . . ?
C32 C30 C31 K1 101.25(19) . . . . ?
O1 K1 C31 C30 145.12(19) . . . . ?
N3 K1 C31 C30 10.02(14) . . . . ?
N3 K1 C31 C30 -71.6(2) 3_655 . . . ?
K1 K1 C31 C30 -35.40(18) 3_655 . . . ?
Se1 K1 C31 C30 24.52(19) . . . . ?
Se1 K1 C31 C30 -95.67(18) 3_655 . . . ?
C11 K1 C31 C30 -151.34(17) 3_655 . . . ?
C32 K1 C31 C30 -33.8(5) 3_655 . . . ?
P1 K1 C31 C30 27.70(16) . . . . ?
P1 K1 C31 C30 -93.24(18) 3_655 . . . ?
N3 C30 C32 K1 12.49(19) . . . 3_655 ?
C33 C30 C32 K1 138.5(2) . . . 3_655 ?
C31 C30 C32 K1 -103.2(2) . . . 3_655 ?
P2 N4 C40 C41 -94.9(4) . . . . ?
P2 N4 C40 C43 28.9(4) . . . . ?
P2 N4 C40 C42 145.2(3) . . . . ?
C54 O1 C51 C52 -7.7(5) . . . . ?
K1 O1 C51 C52 179.6(3) . . . . ?
O1 C51 C52 C53 20.9(5) . . . . ?
C51 C52 C53 C54 -25.2(6) . . . . ?
C51 O1 C54 C53 -8.6(5) . . . . ?
K1 O1 C54 C53 164.5(3) . . . . ?
C52 C53 C54 O1 21.2(6) . . . . ?
